data_7230120
loop_
_publ_author_name
'Scott, Hayley S.'
'Mukherjee, Soumya'
'Turner, David R.'
'Polson, Matthew I. J.'
'Zaworotko, Michael J.'
'Kruger, Paul E.'

_publ_section_title
;
 Crystal engineering of dichromate pillared hybrid ultramicroporous
 materials incorporating pyrazole-based ligands
;
_journal_issue 9
_journal_name_full CrystEngComm
_journal_page_first 1193
_journal_paper_doi 10.1039/C8CE00149A
_journal_volume 20
_journal_year 2018
_chemical_formula_moiety 'C20 H22 Cr2 Cu N6 O7'
_chemical_formula_sum 'C20 H22 Cr2 Cu N6 O7'
_chemical_formula_weight 625.97
_space_group_crystal_system monoclinic
_space_group_IT_number 14
_space_group_name_Hall '-P 2ybc'
_space_group_name_H-M_alt 'P 1 21/c 1'
_symmetry_space_group_name_Hall '-P 2ybc'
_symmetry_space_group_name_H-M 'P 1 21/c 1'
_atom_sites_solution_hydrogens geom
_audit_creation_date 2018-01-08
_audit_creation_method
;
Olex2 1.2
(compiled 2017.03.02 svn.r3394 for OlexSys, GUI svn.r5324)
;
_audit_update_record
;
2018-01-10 deposited with the CCDC.
2018-02-02 downloaded from the CCDC.
;
_cell_angle_alpha 90
_cell_angle_beta 96.47(3)
_cell_angle_gamma 90
_cell_formula_units_Z 4
_cell_length_a 14.710(3)
_cell_length_b 14.320(3)
_cell_length_c 15.800(3)
_cell_measurement_reflns_used 36754
_cell_measurement_temperature 100.15
_cell_measurement_theta_max 27.499
_cell_measurement_theta_min 1.393
_cell_volume 3307.0(12)
_computing_cell_refinement XDS
_computing_data_collection BluICE
_computing_data_reduction XDS
_computing_molecular_graphics 'Olex2 (Dolomanov et al., 2009)'
_computing_publication_material 'Olex2 (Dolomanov et al., 2009)'
_computing_structure_refinement 'ShelXL (Sheldrick, 2015)'
_computing_structure_solution 'ShelXS (Sheldrick, 2008)'
_diffrn_ambient_temperature 100.15
_diffrn_measured_fraction_theta_full 0.999
_diffrn_measured_fraction_theta_max 0.999
_diffrn_measurement_device_type 'Australian Synchrotron'
_diffrn_measurement_method 'scans in phi'
_diffrn_radiation_type synchrotron
_diffrn_radiation_wavelength 0.71073
_diffrn_reflns_av_R_equivalents 0.0774
_diffrn_reflns_av_unetI/netI 0.0600
_diffrn_reflns_Laue_measured_fraction_full 0.999
_diffrn_reflns_Laue_measured_fraction_max 0.999
_diffrn_reflns_limit_h_max 19
_diffrn_reflns_limit_h_min -19
_diffrn_reflns_limit_k_max 18
_diffrn_reflns_limit_k_min -18
_diffrn_reflns_limit_l_max 20
_diffrn_reflns_limit_l_min -20
_diffrn_reflns_number 36754
_diffrn_reflns_point_group_measured_fraction_full 0.999
_diffrn_reflns_point_group_measured_fraction_max 0.999
_diffrn_reflns_theta_full 27.500
_diffrn_reflns_theta_max 27.499
_diffrn_reflns_theta_min 1.393
_exptl_absorpt_coefficient_mu 1.322
_exptl_absorpt_correction_type multi-scan
_exptl_absorpt_process_details 'XSCALE in XDS'
_exptl_crystal_colour yellow
_exptl_crystal_colour_primary yellow
_exptl_crystal_density_diffrn 1.257
_exptl_crystal_description block
_exptl_crystal_F_000 1268
_exptl_crystal_size_max 0.04
_exptl_crystal_size_mid 0.03
_exptl_crystal_size_min 0.02
_refine_diff_density_max 0.998
_refine_diff_density_min -0.897
_refine_diff_density_rms 0.081
_refine_ls_extinction_method none
_refine_ls_goodness_of_fit_ref 1.084
_refine_ls_hydrogen_treatment mixed
_refine_ls_matrix_type full
_refine_ls_number_parameters 356
_refine_ls_number_reflns 7598
_refine_ls_number_restraints 13
_refine_ls_restrained_S_all 1.099
_refine_ls_R_factor_all 0.0548
_refine_ls_R_factor_gt 0.0517
_refine_ls_shift/su_max 0.001
_refine_ls_shift/su_mean 0.000
_refine_ls_structure_factor_coef Fsqd
_refine_ls_weighting_details 'w=1/[\s^2^(Fo^2^)+(0.0637P)^2^+3.3087P] where P=(Fo^2^+2Fc^2^)/3'
_refine_ls_weighting_scheme calc
_refine_ls_wR_factor_gt 0.1457
_refine_ls_wR_factor_ref 0.1482
_reflns_Friedel_coverage 0.000
_reflns_number_gt 6898
_reflns_number_total 7598
_reflns_threshold_expression 'I > 2\s(I)'
_cod_data_source_file c8ce00149a2.cif
_cod_data_source_block DICRO7Cu
_cod_depositor_comments 'Adding full bibliography for 7230120--7230121.cif.'
_cod_database_code 7230120
_shelxl_version_number 2014/6
_shelx_space_group_comment
;
The symmetry employed for this shelxl refinement is uniquely defined
by the following loop, which should always be used as a source of
symmetry information in preference to the above space-group names.
They are only intended as comments.
;
_shelx_estimated_absorpt_t_max 0.974
_shelx_estimated_absorpt_t_min 0.949
_olex2_refinement_description
;
1. Fixed Uiso
 At 1.2 times of:
  All C(H) groups, All N(H) groups
 At 1.5 times of:
  All C(H,H,H) groups
2. Restrained distances
 N3-H3
 0.86 with sigma of 0.02
3. Uiso/Uaniso restraints and constraints
Uanis(O5) \\sim Ueq, Uanis(O6) \\sim Ueq: with sigma of 0.001 and sigma for
terminal atoms of 0.01
4. Others
 Fixed Sof: Cr2A(0.5) O6A(0.5) Cr2(0.5) O6(0.5) O5A(0.5) O5(0.5)
5.a Aromatic/amide H refined with riding coordinates:
 C15(H15), C14(H14), N6(H6), C12(H12), N3(H3), C11(H11), C1(H1), C2(H2),
 C4(H4), C5(H5)
5.b Idealised Me refined as rotating group:
 C20(H20A,H20B,H20C), C18(H18A,H18B,H18C), C8(H8A,H8B,H8C), C10(H10A,H10B,H10C)
;
_olex2_submission_special_instructions 'No special instructions were received'

loop_
_space_group_symop_operation_xyz
'x, y, z'
'-x, y+1/2, -z+1/2'
'-x, -y, -z'
'x, -y-1/2, z-1/2'

loop_
_atom_site_label
_atom_site_type_symbol
_atom_site_fract_x
_atom_site_fract_y
_atom_site_fract_z
_atom_site_U_iso_or_equiv
_atom_site_adp_type
_atom_site_occupancy
_atom_site_site_symmetry_order
_atom_site_calc_flag
_atom_site_refinement_flags_posn
_atom_site_refinement_flags_adp
_atom_site_refinement_flags_occupancy
_atom_site_disorder_assembly
_atom_site_disorder_group
Cu1 Cu 0.25062(2) 0.38463(2) 0.27017(2) 0.02915(11) Uani 1 1 d . . . . .
Cr1 Cr 0.16761(3) 0.29652(4) 0.04336(3) 0.04417(14) Uani 1 1 d . . . . .
O1 O 0.21735(14) 0.33803(15) 0.13194(13) 0.0402(4) Uani 1 1 d . . . . .
N4 N 0.16396(15) 0.49370(16) 0.24321(16) 0.0366(5) Uani 1 1 d . . . . .
C15 C 0.08222(19) 0.4819(2) 0.1957(2) 0.0412(6) Uani 1 1 d . . . . .
H15 H 0.0662 0.4216 0.1739 0.049 Uiso 1 1 calc R . . . .
O3 O 0.1635(3) 0.3761(2) -0.02984(18) 0.0748(9) Uani 1 1 d . . . . .
N5 N -0.14624(15) 0.81149(15) 0.18958(15) 0.0318(4) Uani 1 1 d . . . . .
C14 C 0.02161(19) 0.5542(2) 0.1781(2) 0.0422(6) Uani 1 1 d . . . . .
H14 H -0.0355 0.5432 0.1451 0.051 Uiso 1 1 calc R . . . .
O2 O 0.06791(18) 0.2595(3) 0.0565(2) 0.0831(10) Uani 1 1 d . . . . .
N6 N -0.07923(16) 0.85736(17) 0.15286(16) 0.0376(5) Uani 1 1 d . . . . .
H6 H -0.0857 0.9139 0.1312 0.045 Uiso 1 1 calc R . . . .
C13 C 0.04392(19) 0.6443(2) 0.2088(2) 0.0413(6) Uani 1 1 d . . . . .
O4 O 0.23798(16) 0.20405(15) 0.00938(14) 0.0450(5) Uani 1 1 d . . . . .
N1 N 0.35295(14) 0.46728(15) 0.23939(15) 0.0312(4) Uani 1 1 d . . . . .
C12 C 0.1287(2) 0.6561(2) 0.2562(2) 0.0483(7) Uani 1 1 d . . . . .
H12 H 0.1469 0.7162 0.2772 0.058 Uiso 1 1 calc R . . . .
N3 N 0.66072(16) 0.73844(16) 0.11864(15) 0.0357(5) Uani 1 1 d D . . . .
H3 H 0.6959 0.7560 0.0800 0.043 Uiso 1 1 calc DR . . . .
C11 C 0.1867(2) 0.5802(2) 0.2730(2) 0.0450(7) Uani 1 1 d . . . . .
H11 H 0.2439 0.5893 0.3062 0.054 Uiso 1 1 calc R . . . .
N2 N 0.66002(15) 0.78088(15) 0.19578(15) 0.0325(4) Uani 1 1 d . . . . .
C16 C -0.01958(19) 0.7228(2) 0.1919(2) 0.0382(6) Uani 1 1 d . . . . .
C19 C -0.11039(17) 0.72770(18) 0.21282(17) 0.0326(5) Uani 1 1 d . . . . .
C17 C -0.0028(2) 0.8067(2) 0.1536(2) 0.0424(6) Uani 1 1 d . . . . .
C20 C -0.1625(2) 0.6536(2) 0.2530(2) 0.0410(6) Uani 1 1 d . . . . .
H20A H -0.2094 0.6826 0.2837 0.062 Uiso 1 1 calc GR . . . .
H20B H -0.1206 0.6173 0.2929 0.062 Uiso 1 1 calc GR . . . .
H20C H -0.1919 0.6121 0.2087 0.062 Uiso 1 1 calc GR . . . .
C18 C 0.0786(2) 0.8413(3) 0.1136(3) 0.0648(11) Uani 1 1 d . . . . .
H18A H 0.0989 0.9010 0.1394 0.097 Uiso 1 1 calc GR . . . .
H18B H 0.0618 0.8498 0.0523 0.097 Uiso 1 1 calc GR . . . .
H18C H 0.1283 0.7956 0.1230 0.097 Uiso 1 1 calc GR . . . .
C1 C 0.34837(19) 0.50897(19) 0.16290(18) 0.0362(5) Uani 1 1 d . . . . .
H1 H 0.2980 0.4953 0.1217 0.043 Uiso 1 1 calc R . . . .
C2 C 0.41462(19) 0.5715(2) 0.14165(18) 0.0377(6) Uani 1 1 d . . . . .
H2 H 0.4096 0.5991 0.0867 0.045 Uiso 1 1 calc R . . . .
C3 C 0.48900(18) 0.59338(19) 0.20211(17) 0.0339(5) Uani 1 1 d . . . . .
C4 C 0.49382(18) 0.5489(2) 0.28137(18) 0.0364(5) Uani 1 1 d . . . . .
H4 H 0.5436 0.5608 0.3237 0.044 Uiso 1 1 calc R . . . .
C5 C 0.42509(18) 0.48719(19) 0.29751(18) 0.0355(5) Uani 1 1 d . . . . .
H5 H 0.4288 0.4577 0.3517 0.043 Uiso 1 1 calc R . . . .
C6 C 0.55946(18) 0.66129(19) 0.18284(18) 0.0354(5) Uani 1 1 d . . . . .
C7 C 0.59835(18) 0.73363(19) 0.23567(17) 0.0334(5) Uani 1 1 d . . . . .
C9 C 0.6015(2) 0.6667(2) 0.10823(19) 0.0384(6) Uani 1 1 d . . . . .
C8 C 0.5774(2) 0.7600(2) 0.32280(19) 0.0424(6) Uani 1 1 d . . . . .
H8A H 0.6224 0.7314 0.3654 0.064 Uiso 1 1 calc GR . . . .
H8B H 0.5160 0.7379 0.3313 0.064 Uiso 1 1 calc GR . . . .
H8C H 0.5799 0.8281 0.3289 0.064 Uiso 1 1 calc GR . . . .
C10 C 0.5908(3) 0.6098(2) 0.0285(2) 0.0511(8) Uani 1 1 d . . . . .
H10A H 0.5396 0.6342 -0.0103 0.077 Uiso 1 1 calc GR . . . .
H10B H 0.5787 0.5447 0.0425 0.077 Uiso 1 1 calc GR . . . .
H10C H 0.6472 0.6133 0.0010 0.077 Uiso 1 1 calc GR . . . .
Cr2A Cr 0.23857(13) 0.0828(2) 0.0140(2) 0.0340(4) Uani 0.5 1 d . . P A 2
O7 O 0.2714(2) 0.04888(17) -0.07920(16) 0.0588(7) Uani 1 1 d . . . . .
O6A O 0.2890(5) 0.0409(5) 0.0982(4) 0.0621(16) Uani 0.5 1 d . . P A 2
Cr2 Cr 0.2664(2) 0.0786(3) 0.0100(2) 0.0711(9) Uani 0.5 1 d . . P A 1
O6 O 0.3413(9) 0.0590(7) 0.0742(7) 0.129(4) Uani 0.5 1 d . U P A 1
O5A O 0.1330(4) 0.0427(4) 0.0063(4) 0.0628(15) Uani 0.5 1 d . . P A 2
O5 O 0.1824(9) 0.0273(6) 0.0538(6) 0.113(3) Uani 0.5 1 d . U P A 1

loop_
_atom_site_aniso_label
_atom_site_aniso_U_11
_atom_site_aniso_U_22
_atom_site_aniso_U_33
_atom_site_aniso_U_23
_atom_site_aniso_U_13
_atom_site_aniso_U_12
Cu1 0.02156(16) 0.02325(17) 0.04276(19) 0.00092(11) 0.00410(12) -0.00004(10)
Cr1 0.0367(3) 0.0532(3) 0.0418(3) -0.0095(2) 0.00096(19) 0.0018(2)
O1 0.0378(10) 0.0427(11) 0.0400(10) -0.0062(8) 0.0037(8) 0.0002(9)
N4 0.0241(10) 0.0295(11) 0.0560(14) -0.0012(10) 0.0039(9) 0.0016(9)
C15 0.0322(13) 0.0359(14) 0.0550(17) -0.0056(12) 0.0031(12) 0.0027(11)
O3 0.101(2) 0.0716(19) 0.0488(14) 0.0057(12) -0.0060(15) 0.0237(17)
N5 0.0271(10) 0.0263(10) 0.0426(11) 0.0041(8) 0.0061(8) 0.0019(8)
C14 0.0286(13) 0.0425(15) 0.0545(16) -0.0027(13) 0.0006(11) 0.0035(12)
O2 0.0383(13) 0.118(3) 0.095(2) -0.043(2) 0.0129(14) -0.0172(16)
N6 0.0312(11) 0.0309(11) 0.0523(13) 0.0097(10) 0.0115(10) 0.0027(9)
C13 0.0295(13) 0.0349(14) 0.0601(18) 0.0022(12) 0.0082(12) 0.0068(11)
O4 0.0534(13) 0.0365(11) 0.0478(11) -0.0057(8) 0.0173(10) -0.0055(9)
N1 0.0232(9) 0.0261(10) 0.0441(12) 0.0023(8) 0.0029(8) 0.0000(8)
C12 0.0339(14) 0.0297(14) 0.080(2) -0.0040(14) 0.0003(14) -0.0001(12)
N3 0.0349(11) 0.0330(11) 0.0397(11) -0.0027(9) 0.0073(9) -0.0053(9)
C11 0.0293(13) 0.0298(14) 0.074(2) -0.0027(13) -0.0010(13) 0.0000(11)
N2 0.0276(10) 0.0293(10) 0.0417(11) -0.0030(9) 0.0087(8) -0.0026(9)
C16 0.0278(12) 0.0339(13) 0.0527(16) 0.0031(11) 0.0038(11) 0.0033(11)
C19 0.0291(12) 0.0287(12) 0.0399(13) 0.0009(10) 0.0041(10) 0.0036(10)
C17 0.0296(13) 0.0408(15) 0.0576(17) 0.0084(13) 0.0084(12) 0.0040(12)
C20 0.0385(14) 0.0328(14) 0.0531(16) 0.0071(12) 0.0112(12) 0.0051(12)
C18 0.0369(16) 0.058(2) 0.104(3) 0.023(2) 0.0271(18) 0.0044(16)
C1 0.0315(12) 0.0326(13) 0.0438(14) 0.0013(10) 0.0018(10) -0.0048(11)
C2 0.0369(13) 0.0348(13) 0.0411(14) 0.0033(11) 0.0036(11) -0.0063(11)
C3 0.0307(12) 0.0316(12) 0.0399(13) -0.0016(10) 0.0060(10) -0.0013(10)
C4 0.0298(12) 0.0389(14) 0.0399(13) -0.0014(11) 0.0011(10) -0.0051(11)
C5 0.0326(12) 0.0323(13) 0.0414(13) 0.0011(10) 0.0036(10) -0.0015(11)
C6 0.0317(12) 0.0329(13) 0.0412(13) -0.0019(10) 0.0030(10) -0.0043(11)
C7 0.0297(12) 0.0297(12) 0.0409(13) -0.0003(10) 0.0043(10) -0.0034(10)
C9 0.0365(13) 0.0352(14) 0.0439(14) -0.0041(11) 0.0067(11) -0.0069(11)
C8 0.0454(16) 0.0387(15) 0.0442(15) -0.0057(12) 0.0105(12) -0.0104(13)
C10 0.059(2) 0.0517(18) 0.0453(16) -0.0120(13) 0.0158(14) -0.0222(15)
Cr2A 0.0402(6) 0.0281(8) 0.0338(7) 0.0007(5) 0.0047(5) -0.0023(6)
O7 0.0863(19) 0.0379(11) 0.0564(14) 0.0013(10) 0.0268(13) 0.0111(12)
O6A 0.068(4) 0.064(4) 0.055(3) 0.021(3) 0.009(3) 0.013(3)
Cr2 0.130(3) 0.0454(10) 0.0357(8) 0.0009(6) -0.0004(17) 0.0207(18)
O6 0.159(7) 0.105(6) 0.101(6) -0.015(5) -0.077(5) 0.012(6)
O5A 0.050(3) 0.047(3) 0.088(4) 0.026(3) -0.004(3) -0.015(2)
O5 0.187(8) 0.077(4) 0.084(5) -0.006(4) 0.054(5) -0.050(5)

loop_
_atom_type_symbol
_atom_type_description
_atom_type_scat_dispersion_real
_atom_type_scat_dispersion_imag
_atom_type_scat_source
C C 0.0033 0.0016 'International Tables Vol C Tables 4.2.6.8 and 6.1.1.4'
H H 0.0000 0.0000 'International Tables Vol C Tables 4.2.6.8 and 6.1.1.4'
Cr Cr 0.3209 0.6236 'International Tables Vol C Tables 4.2.6.8 and 6.1.1.4'
Cu Cu 0.3201 1.2651 'International Tables Vol C Tables 4.2.6.8 and 6.1.1.4'
N N 0.0061 0.0033 'International Tables Vol C Tables 4.2.6.8 and 6.1.1.4'
O O 0.0106 0.0060 'International Tables Vol C Tables 4.2.6.8 and 6.1.1.4'

loop_
_geom_angle_atom_site_label_1
_geom_angle_atom_site_label_2
_geom_angle_atom_site_label_3
_geom_angle
_geom_angle_site_symmetry_1
_geom_angle_site_symmetry_3
O1 Cu1 O7 172.85(9) . 4_566
N4 Cu1 O1 87.85(9) . .
N4 Cu1 O7 85.12(10) . 4_566
N5 Cu1 O1 93.50(9) 2_545 .
N5 Cu1 N4 89.05(9) 2_545 .
N5 Cu1 O7 85.13(9) 2_545 4_566
N1 Cu1 O1 91.50(9) . .
N1 Cu1 N4 88.05(9) . .
N1 Cu1 N5 174.12(9) . 2_545
N1 Cu1 O7 89.53(9) . 4_566
N2 Cu1 O1 95.91(9) 2_645 .
N2 Cu1 N4 176.12(10) 2_645 .
N2 Cu1 N5 91.71(9) 2_645 2_545
N2 Cu1 N1 90.85(9) 2_645 .
N2 Cu1 O7 91.15(10) 2_645 4_566
O1 Cr1 O3 109.66(15) . .
O1 Cr1 O4 108.01(11) . .
O3 Cr1 O4 106.31(14) . .
O2 Cr1 O1 110.00(14) . .
O2 Cr1 O3 111.5(2) . .
O2 Cr1 O4 111.29(15) . .
Cr1 O1 Cu1 164.20(13) . .
C15 N4 Cu1 121.18(19) . .
C11 N4 Cu1 120.45(19) . .
C11 N4 C15 118.4(2) . .
N4 C15 H15 118.9 . .
N4 C15 C14 122.3(3) . .
C14 C15 H15 118.9 . .
N6 N5 Cu1 119.64(16) . 2
C19 N5 Cu1 131.71(18) . 2
C19 N5 N6 105.4(2) . .
C15 C14 H14 120.0 . .
C15 C14 C13 120.1(3) . .
C13 C14 H14 120.0 . .
N5 N6 H6 123.8 . .
C17 N6 N5 112.4(2) . .
C17 N6 H6 123.8 . .
C14 C13 C16 121.5(3) . .
C12 C13 C14 117.3(3) . .
C12 C13 C16 121.2(3) . .
Cr1 O4 Cr2 148.52(16) . .
Cr2A O4 Cr1 136.29(15) . .
C1 N1 Cu1 120.98(18) . .
C1 N1 C5 118.2(2) . .
C5 N1 Cu1 120.64(18) . .
C13 C12 H12 120.0 . .
C11 C12 C13 120.1(3) . .
C11 C12 H12 120.0 . .
N2 N3 H3 123.8 . .
C9 N3 H3 123.8 . .
C9 N3 N2 112.3(2) . .
N4 C11 C12 121.9(3) . .
N4 C11 H11 119.1 . .
C12 C11 H11 119.1 . .
N3 N2 Cu1 119.79(16) . 2_655
C7 N2 Cu1 134.42(19) . 2_655
C7 N2 N3 105.6(2) . .
C19 C16 C13 126.5(3) . .
C17 C16 C13 127.3(3) . .
C17 C16 C19 106.2(2) . .
N5 C19 C16 109.4(2) . .
N5 C19 C20 123.1(2) . .
C16 C19 C20 127.5(2) . .
N6 C17 C16 106.6(2) . .
N6 C17 C18 121.9(3) . .
C16 C17 C18 131.5(3) . .
C19 C20 H20A 109.5 . .
C19 C20 H20B 109.5 . .
C19 C20 H20C 109.5 . .
H20A C20 H20B 109.5 . .
H20A C20 H20C 109.5 . .
H20B C20 H20C 109.5 . .
C17 C18 H18A 109.5 . .
C17 C18 H18B 109.5 . .
C17 C18 H18C 109.5 . .
H18A C18 H18B 109.5 . .
H18A C18 H18C 109.5 . .
H18B C18 H18C 109.5 . .
N1 C1 H1 118.7 . .
N1 C1 C2 122.5(3) . .
C2 C1 H1 118.7 . .
C1 C2 H2 120.2 . .
C1 C2 C3 119.5(3) . .
C3 C2 H2 120.2 . .
C2 C3 C6 121.2(2) . .
C4 C3 C2 117.6(2) . .
C4 C3 C6 121.2(2) . .
C3 C4 H4 120.3 . .
C5 C4 C3 119.3(3) . .
C5 C4 H4 120.3 . .
N1 C5 C4 122.8(3) . .
N1 C5 H5 118.6 . .
C4 C5 H5 118.6 . .
C7 C6 C3 127.5(2) . .
C9 C6 C3 126.8(2) . .
C9 C6 C7 105.7(2) . .
N2 C7 C6 110.0(2) . .
N2 C7 C8 121.7(2) . .
C6 C7 C8 128.3(2) . .
N3 C9 C6 106.4(2) . .
N3 C9 C10 121.7(3) . .
C6 C9 C10 132.0(3) . .
C7 C8 H8A 109.5 . .
C7 C8 H8B 109.5 . .
C7 C8 H8C 109.5 . .
H8A C8 H8B 109.5 . .
H8A C8 H8C 109.5 . .
H8B C8 H8C 109.5 . .
C9 C10 H10A 109.5 . .
C9 C10 H10B 109.5 . .
C9 C10 H10C 109.5 . .
H10A C10 H10B 109.5 . .
H10A C10 H10C 109.5 . .
H10B C10 H10C 109.5 . .
O7 Cr2A O4 104.69(19) . .
O6A Cr2A O4 114.7(3) . .
O6A Cr2A O7 118.7(3) . .
O6A Cr2A O5A 106.4(4) . .
O5A Cr2A O4 110.2(3) . .
O5A Cr2A O7 101.3(3) . .
O7 Cr2 O4 108.0(2) . .
O7 Cr2 O5 112.9(4) . .
O6 Cr2 O4 110.4(5) . .
O6 Cr2 O7 119.9(6) . .
O6 Cr2 O5 99.6(7) . .
O5 Cr2 O4 104.8(4) . .

loop_
_geom_bond_atom_site_label_1
_geom_bond_atom_site_label_2
_geom_bond_distance
_geom_bond_site_symmetry_2
Cu1 O1 2.283(2) .
Cu1 N4 2.031(2) .
Cu1 N5 2.020(2) 2_545
Cu1 N1 2.017(2) .
Cu1 N2 2.016(2) 2_645
Cu1 O7 2.550(3) 4_566
Cr1 O1 1.618(2) .
Cr1 O3 1.619(3) .
Cr1 O2 1.595(3) .
Cr1 O4 1.800(2) .
N4 C15 1.354(4) .
N4 C11 1.354(4) .
C15 H15 0.9500 .
C15 C14 1.374(4) .
N5 Cu1 2.020(2) 2
N5 N6 1.367(3) .
N5 C19 1.345(3) .
C14 H14 0.9500 .
C14 C13 1.404(4) .
N6 H6 0.8800 .
N6 C17 1.336(4) .
C13 C12 1.391(4) .
C13 C16 1.467(4) .
O4 Cr2A 1.738(4) .
O4 Cr2 1.845(4) .
N1 C1 1.343(4) .
N1 C5 1.353(3) .
C12 H12 0.9500 .
C12 C11 1.388(4) .
N3 H3 0.8800 .
N3 N2 1.363(3) .
N3 C9 1.345(4) .
C11 H11 0.9500 .
N2 Cu1 2.016(2) 2_655
N2 C7 1.344(3) .
C16 C19 1.414(4) .
C16 C17 1.380(4) .
C19 C20 1.492(4) .
C17 C18 1.500(4) .
C20 H20A 0.9800 .
C20 H20B 0.9800 .
C20 H20C 0.9800 .
C18 H18A 0.9800 .
C18 H18B 0.9800 .
C18 H18C 0.9800 .
C1 H1 0.9500 .
C1 C2 1.392(4) .
C2 H2 0.9500 .
C2 C3 1.405(4) .
C3 C4 1.400(4) .
C3 C6 1.478(4) .
C4 H4 0.9500 .
C4 C5 1.387(4) .
C5 H5 0.9500 .
C6 C7 1.410(4) .
C6 C9 1.394(4) .
C7 C8 1.493(4) .
C9 C10 1.493(4) .
C8 H8A 0.9800 .
C8 H8B 0.9800 .
C8 H8C 0.9800 .
C10 H10A 0.9800 .
C10 H10B 0.9800 .
C10 H10C 0.9800 .
Cr2A O7 1.673(4) .
Cr2A O6A 1.567(7) .
Cr2A O5A 1.647(6) .
O7 Cr2 1.482(4) .
Cr2 O6 1.439(9) .
Cr2 O5 1.654(9) .
